data_7025826
loop_
_publ_author_name
'M\"omming, Cornelia M'
'Kehr, Gerald'
'Wibbeling, Birgit'
'Fr\"ohlich, Roland'
'Erker, Gerhard'

_publ_section_title
;
 Addition reactions to the intramolecular mesityl2P-CH2-CH2-B(C6F5)2
 frustrated Lewis pair.
;
_journal_issue 32
_journal_name_full 'Dalton transactions (Cambridge, England : 2003)'
_journal_page_first 7556
_journal_page_last 7564
_journal_paper_doi 10.1039/c0dt00015a
_journal_volume 39
_journal_year 2010
_chemical_formula_sum 'C37 H35 B F10 N P'
_chemical_formula_weight 725.44
_chemical_name_systematic
;
?
;
_space_group_IT_number 2
_symmetry_cell_setting triclinic
_symmetry_space_group_name_Hall '-P 1'
_symmetry_space_group_name_H-M 'P -1'
_atom_sites_solution_hydrogens geom
_atom_sites_solution_primary direct
_atom_sites_solution_secondary difmap
_audit_creation_method SHELXL-97
_cell_angle_alpha 99.281(2)
_cell_angle_beta 99.394(2)
_cell_angle_gamma 110.205(3)
_cell_formula_units_Z 2
_cell_length_a 10.4592(4)
_cell_length_b 13.2592(5)
_cell_length_c 14.5233(7)
_cell_measurement_reflns_used 3232
_cell_measurement_temperature 223(2)
_cell_measurement_theta_max 68.25
_cell_measurement_theta_min 0.88
_cell_volume 1812.55(14)
_computing_cell_refinement 'Collect (Nonius B.V., 1998)'
_computing_data_collection 'Collect (Nonius B.V., 1998)'
_computing_data_reduction 'Denzo-SMN (Otwinowski & Minor, 1997)'
_computing_molecular_graphics 'XP (BrukerAXS, 2000)'
_computing_publication_material 'SHELXL-97 (Sheldrick, 1997)'
_computing_structure_refinement 'SHELXL-97 (Sheldrick, 1997)'
_computing_structure_solution 'SHELXS-97 (Sheldrick, 1990)'
_diffrn_ambient_temperature 223(2)
_diffrn_measured_fraction_theta_full 0.956
_diffrn_measured_fraction_theta_max 0.956
_diffrn_measurement_device_type 'Nonius KappaCCD APEXII'
_diffrn_measurement_method '\w and \f scans'
_diffrn_radiation_monochromator graphite
_diffrn_radiation_source 'fine-focus sealed tube'
_diffrn_radiation_type CuK\a
_diffrn_radiation_wavelength 1.54178
_diffrn_reflns_av_R_equivalents 0.047
_diffrn_reflns_av_sigmaI/netI 0.0302
_diffrn_reflns_limit_h_max 12
_diffrn_reflns_limit_h_min -9
_diffrn_reflns_limit_k_max 14
_diffrn_reflns_limit_k_min -15
_diffrn_reflns_limit_l_max 16
_diffrn_reflns_limit_l_min -17
_diffrn_reflns_number 21458
_diffrn_reflns_theta_full 68.10
_diffrn_reflns_theta_max 68.10
_diffrn_reflns_theta_min 4.68
_exptl_absorpt_coefficient_mu 1.371
_exptl_absorpt_correction_T_max 0.8208
_exptl_absorpt_correction_T_min 0.7256
_exptl_absorpt_correction_type multi-scan
_exptl_absorpt_process_details 'Denzo (Otwinowski, Borek, Majewski & Minor, 2003)'
_exptl_crystal_colour colourless
_exptl_crystal_density_diffrn 1.329
_exptl_crystal_density_method 'not measured'
_exptl_crystal_description block
_exptl_crystal_F_000 748
_exptl_crystal_size_max 0.25
_exptl_crystal_size_mid 0.15
_exptl_crystal_size_min 0.15
_refine_diff_density_max 0.742
_refine_diff_density_min -0.401
_refine_diff_density_rms 0.048
_refine_ls_extinction_method none
_refine_ls_goodness_of_fit_ref 1.000
_refine_ls_hydrogen_treatment constr
_refine_ls_matrix_type full
_refine_ls_number_parameters 460
_refine_ls_number_reflns 6332
_refine_ls_number_restraints 0
_refine_ls_restrained_S_all 1.000
_refine_ls_R_factor_all 0.0651
_refine_ls_R_factor_gt 0.0558
_refine_ls_shift/su_max 0.000
_refine_ls_shift/su_mean 0.000
_refine_ls_structure_factor_coef Fsqd
_refine_ls_weighting_details 'calc w=1/[\s^2^(Fo^2^)+(0.0891P)^2^+1.2493P] where P=(Fo^2^+2Fc^2^)/3'
_refine_ls_weighting_scheme calc
_refine_ls_wR_factor_gt 0.1536
_refine_ls_wR_factor_ref 0.1637
_reflns_number_gt 5367
_reflns_number_total 6332
_reflns_threshold_expression >2sigma(I)
_cod_data_source_file c0dt00015a.txt
_cod_data_source_block erk4768
_cod_original_cell_volume 1812.55(13)
_cod_original_sg_symbol_H-M P-1
_cod_database_code 7025826

loop_
_symmetry_equiv_pos_as_xyz
'x, y, z'
'-x, -y, -z'

loop_
_atom_site_label
_atom_site_type_symbol
_atom_site_fract_x
_atom_site_fract_y
_atom_site_fract_z
_atom_site_U_iso_or_equiv
_atom_site_adp_type
_atom_site_occupancy
_atom_site_symmetry_multiplicity
_atom_site_calc_flag
_atom_site_refinement_flags
P1 P 0.78919(7) 0.47178(5) 0.16294(5) 0.04445(19) Uani 1 1 d .
B1 B 0.9125(3) 0.8174(2) 0.1929(2) 0.0409(6) Uani 1 1 d .
C1 C 0.7661(3) 0.6058(2) 0.1728(2) 0.0491(6) Uani 1 1 d .
H1A H 0.6755 0.5941 0.1318 0.059 Uiso 1 1 calc R
H1B H 0.7660 0.6348 0.2393 0.059 Uiso 1 1 calc R
C2 C 0.8848(3) 0.6904(2) 0.14239(19) 0.0455(6) Uani 1 1 d .
H2A H 0.8606 0.6797 0.0725 0.055 Uiso 1 1 calc R
H2B H 0.9712 0.6772 0.1598 0.055 Uiso 1 1 calc R
C3 C 0.7591(3) 0.82471(19) 0.17287(18) 0.0436(6) Uani 1 1 d .
N4 N 0.6488(2) 0.82374(17) 0.15259(16) 0.0477(5) Uani 1 1 d .
C5 C 0.5068(3) 0.8242(2) 0.1348(2) 0.0587(7) Uani 1 1 d .
C6 C 0.4527(4) 0.8028(5) 0.0233(3) 0.1115(16) Uani 1 1 d .
H6A H 0.5134 0.8617 0.0000 0.167 Uiso 1 1 calc R
H6B H 0.3578 0.8008 0.0089 0.167 Uiso 1 1 calc R
H6C H 0.4534 0.7326 -0.0078 0.167 Uiso 1 1 calc R
C7 C 0.4210(5) 0.7402(6) 0.1749(7) 0.189(4) Uani 1 1 d .
H7A H 0.4186 0.6686 0.1445 0.283 Uiso 1 1 calc R
H7B H 0.3266 0.7393 0.1639 0.283 Uiso 1 1 calc R
H7C H 0.4602 0.7561 0.2434 0.283 Uiso 1 1 calc R
C8 C 0.5197(4) 0.9392(4) 0.1744(4) 0.1090(16) Uani 1 1 d .
H8A H 0.5646 0.9613 0.2424 0.163 Uiso 1 1 calc R
H8B H 0.4272 0.9420 0.1655 0.163 Uiso 1 1 calc R
H8C H 0.5758 0.9890 0.1412 0.163 Uiso 1 1 calc R
C11 C 0.6609(3) 0.3768(2) 0.2159(2) 0.0485(6) Uani 1 1 d .
C12 C 0.5277(3) 0.3764(2) 0.2201(2) 0.0598(7) Uani 1 1 d .
C13 C 0.4422(3) 0.3009(2) 0.2624(2) 0.0647(8) Uani 1 1 d .
H13 H 0.3550 0.3039 0.2674 0.078 Uiso 1 1 calc R
C14 C 0.4795(3) 0.2221(2) 0.2973(2) 0.0620(8) Uani 1 1 d .
C15 C 0.6055(3) 0.2180(2) 0.2866(2) 0.0600(7) Uani 1 1 d .
H15 H 0.6321 0.1634 0.3081 0.072 Uiso 1 1 calc R
C16 C 0.6959(3) 0.2913(2) 0.2451(2) 0.0508(6) Uani 1 1 d .
C17 C 0.4678(4) 0.4513(3) 0.1766(4) 0.1013(15) Uani 1 1 d .
H17A H 0.3673 0.4234 0.1705 0.152 Uiso 1 1 calc R
H17B H 0.4872 0.4531 0.1137 0.152 Uiso 1 1 calc R
H17C H 0.5106 0.5253 0.2177 0.152 Uiso 1 1 calc R
C18 C 0.3842(4) 0.1412(3) 0.3438(3) 0.0881(12) Uani 1 1 d .
H18A H 0.3354 0.1779 0.3794 0.132 Uiso 1 1 calc R
H18B H 0.4401 0.1156 0.3872 0.132 Uiso 1 1 calc R
H18C H 0.3164 0.0787 0.2944 0.132 Uiso 1 1 calc R
C19 C 0.8262(3) 0.2720(3) 0.2311(3) 0.0704(9) Uani 1 1 d .
H19A H 0.9056 0.3217 0.2825 0.106 Uiso 1 1 calc R
H19B H 0.8438 0.2857 0.1699 0.106 Uiso 1 1 calc R
H19C H 0.8130 0.1961 0.2321 0.106 Uiso 1 1 calc R
C21 C 0.9550(3) 0.52034(19) 0.25580(17) 0.0422(5) Uani 1 1 d .
C22 C 0.9697(3) 0.5599(2) 0.35469(19) 0.0485(6) Uani 1 1 d .
C23 C 1.1010(3) 0.5956(2) 0.4168(2) 0.0585(7) Uani 1 1 d .
H23 H 1.1103 0.6220 0.4826 0.070 Uiso 1 1 calc R
C24 C 1.2181(3) 0.5940(3) 0.3858(2) 0.0639(8) Uani 1 1 d .
C25 C 1.2021(3) 0.5554(3) 0.2891(2) 0.0605(7) Uani 1 1 d .
H25 H 1.2809 0.5536 0.2667 0.073 Uiso 1 1 calc R
C26 C 1.0738(3) 0.5189(2) 0.22332(19) 0.0474(6) Uani 1 1 d .
C27 C 0.8494(3) 0.5625(2) 0.3992(2) 0.0602(7) Uani 1 1 d .
H27A H 0.7845 0.4875 0.3926 0.090 Uiso 1 1 calc R
H27B H 0.8011 0.6023 0.3669 0.090 Uiso 1 1 calc R
H27C H 0.8855 0.5994 0.4668 0.090 Uiso 1 1 calc R
C28 C 1.3601(4) 0.6332(4) 0.4543(3) 0.1023(14) Uani 1 1 d .
H28A H 1.3905 0.5719 0.4544 0.153 Uiso 1 1 calc R
H28B H 1.3537 0.6617 0.5185 0.153 Uiso 1 1 calc R
H28C H 1.4273 0.6913 0.4339 0.153 Uiso 1 1 calc R
C29 C 1.0698(3) 0.4782(3) 0.1194(2) 0.0621(7) Uani 1 1 d .
H29A H 1.1586 0.4727 0.1143 0.093 Uiso 1 1 calc R
H29B H 1.0534 0.5297 0.0831 0.093 Uiso 1 1 calc R
H29C H 0.9947 0.4060 0.0939 0.093 Uiso 1 1 calc R
C31 C 0.9781(3) 0.84357(19) 0.30859(17) 0.0426(5) Uani 1 1 d .
C32 C 0.9083(3) 0.8486(2) 0.3815(2) 0.0531(6) Uani 1 1 d .
F32 F 0.77156(18) 0.83372(17) 0.36050(13) 0.0739(5) Uani 1 1 d .
C33 C 0.9703(4) 0.8675(3) 0.4776(2) 0.0650(8) Uani 1 1 d .
F33 F 0.8950(3) 0.8703(2) 0.54414(14) 0.0953(7) Uani 1 1 d .
C34 C 1.1086(4) 0.8836(3) 0.5051(2) 0.0670(8) Uani 1 1 d .
F34 F 1.1707(3) 0.9026(2) 0.59803(13) 0.0981(7) Uani 1 1 d .
C35 C 1.1829(3) 0.8785(3) 0.4362(2) 0.0604(7) Uani 1 1 d .
F35 F 1.3183(2) 0.89302(19) 0.46189(14) 0.0864(6) Uani 1 1 d .
C36 C 1.1165(3) 0.8578(2) 0.34083(18) 0.0479(6) Uani 1 1 d .
F36 F 1.19483(16) 0.85155(14) 0.27640(11) 0.0596(4) Uani 1 1 d .
C41 C 1.0090(2) 0.91609(19) 0.14878(16) 0.0389(5) Uani 1 1 d .
C42 C 1.0950(3) 0.9049(2) 0.08813(18) 0.0438(5) Uani 1 1 d .
F42 F 1.10522(17) 0.80698(13) 0.05891(12) 0.0597(4) Uani 1 1 d .
C43 C 1.1753(3) 0.9913(2) 0.05408(18) 0.0488(6) Uani 1 1 d .
F43 F 1.25364(18) 0.97407(15) -0.00672(12) 0.0673(5) Uani 1 1 d .
C44 C 1.1719(3) 1.0941(2) 0.08028(18) 0.0481(6) Uani 1 1 d .
F44 F 1.24676(17) 1.17765(14) 0.04559(12) 0.0654(5) Uani 1 1 d .
C45 C 1.0890(3) 1.1102(2) 0.14073(19) 0.0476(6) Uani 1 1 d .
F45 F 1.08393(18) 1.21033(13) 0.16641(14) 0.0666(5) Uani 1 1 d .
C46 C 1.0110(2) 1.0221(2) 0.17349(17) 0.0417(5) Uani 1 1 d .
F46 F 0.93213(16) 1.04314(12) 0.23316(11) 0.0533(4) Uani 1 1 d .

loop_
_atom_site_aniso_label
_atom_site_aniso_U_11
_atom_site_aniso_U_22
_atom_site_aniso_U_33
_atom_site_aniso_U_23
_atom_site_aniso_U_13
_atom_site_aniso_U_12
P1 0.0423(3) 0.0367(3) 0.0503(4) 0.0104(3) 0.0081(3) 0.0113(3)
B1 0.0402(14) 0.0407(14) 0.0450(15) 0.0166(12) 0.0144(12) 0.0147(11)
C1 0.0442(13) 0.0397(13) 0.0630(16) 0.0183(12) 0.0126(12) 0.0125(11)
C2 0.0481(14) 0.0422(13) 0.0477(14) 0.0158(11) 0.0135(11) 0.0157(11)
C3 0.0445(14) 0.0374(12) 0.0490(14) 0.0157(10) 0.0166(11) 0.0108(10)
N4 0.0397(12) 0.0424(11) 0.0605(13) 0.0159(10) 0.0158(10) 0.0114(9)
C5 0.0369(13) 0.0534(16) 0.085(2) 0.0137(14) 0.0189(13) 0.0153(12)
C6 0.072(2) 0.155(4) 0.090(3) -0.005(3) -0.001(2) 0.045(3)
C7 0.082(3) 0.199(6) 0.392(12) 0.216(8) 0.127(5) 0.083(4)
C8 0.075(2) 0.086(3) 0.160(4) 0.000(3) 0.011(3) 0.045(2)
C11 0.0424(13) 0.0348(12) 0.0607(16) 0.0069(11) 0.0102(12) 0.0085(10)
C12 0.0462(15) 0.0397(14) 0.086(2) 0.0103(13) 0.0151(14) 0.0095(11)
C13 0.0442(15) 0.0520(17) 0.082(2) 0.0038(15) 0.0169(14) 0.0037(12)
C14 0.0540(17) 0.0508(16) 0.0599(17) 0.0090(13) 0.0108(13) -0.0025(13)
C15 0.0583(17) 0.0451(15) 0.0643(18) 0.0173(13) 0.0057(14) 0.0070(12)
C16 0.0495(14) 0.0362(13) 0.0595(16) 0.0110(11) 0.0083(12) 0.0099(11)
C17 0.0482(18) 0.068(2) 0.201(5) 0.055(3) 0.035(2) 0.0247(16)
C18 0.071(2) 0.087(3) 0.079(2) 0.030(2) 0.0184(19) -0.0067(19)
C19 0.070(2) 0.0489(16) 0.105(3) 0.0314(17) 0.0255(18) 0.0306(15)
C21 0.0466(13) 0.0337(11) 0.0440(13) 0.0146(10) 0.0103(10) 0.0104(10)
C22 0.0598(16) 0.0381(13) 0.0465(14) 0.0167(11) 0.0144(12) 0.0136(11)
C23 0.0705(19) 0.0514(16) 0.0420(14) 0.0131(12) 0.0063(13) 0.0116(13)
C24 0.0534(16) 0.0688(19) 0.0541(17) 0.0218(14) -0.0007(13) 0.0076(14)
C25 0.0446(15) 0.0693(19) 0.0657(18) 0.0275(15) 0.0127(13) 0.0143(13)
C26 0.0451(13) 0.0480(14) 0.0480(14) 0.0178(11) 0.0098(11) 0.0138(11)
C27 0.080(2) 0.0569(17) 0.0537(16) 0.0191(13) 0.0268(15) 0.0297(15)
C28 0.063(2) 0.135(4) 0.077(3) 0.030(2) -0.0103(19) 0.010(2)
C29 0.0573(17) 0.080(2) 0.0512(16) 0.0156(14) 0.0184(13) 0.0269(15)
C31 0.0502(14) 0.0340(12) 0.0448(13) 0.0155(10) 0.0140(11) 0.0132(10)
C32 0.0610(17) 0.0530(15) 0.0509(15) 0.0207(12) 0.0203(13) 0.0216(13)
F32 0.0639(11) 0.1065(15) 0.0624(10) 0.0289(10) 0.0320(9) 0.0343(10)
C33 0.087(2) 0.0672(19) 0.0499(16) 0.0235(14) 0.0294(16) 0.0301(17)
F33 0.1181(17) 0.1287(19) 0.0526(11) 0.0316(11) 0.0432(11) 0.0486(15)
C34 0.093(2) 0.0665(19) 0.0387(15) 0.0158(13) 0.0069(15) 0.0290(17)
F34 0.1277(19) 0.1224(18) 0.0435(10) 0.0206(10) 0.0035(11) 0.0540(15)
C35 0.0623(18) 0.0586(17) 0.0567(17) 0.0168(13) 0.0008(14) 0.0233(14)
F35 0.0711(12) 0.1117(16) 0.0701(12) 0.0204(11) -0.0079(10) 0.0390(11)
C36 0.0543(15) 0.0462(14) 0.0444(14) 0.0157(11) 0.0133(12) 0.0175(12)
F36 0.0504(9) 0.0770(11) 0.0570(9) 0.0217(8) 0.0140(7) 0.0277(8)
C41 0.0363(12) 0.0429(13) 0.0375(12) 0.0153(10) 0.0076(9) 0.0132(10)
C42 0.0419(13) 0.0470(14) 0.0436(13) 0.0151(11) 0.0097(10) 0.0163(11)
F42 0.0644(10) 0.0543(9) 0.0711(10) 0.0179(8) 0.0351(8) 0.0253(8)
C43 0.0392(13) 0.0631(17) 0.0446(14) 0.0214(12) 0.0151(11) 0.0137(12)
F43 0.0625(10) 0.0820(12) 0.0652(10) 0.0278(9) 0.0371(8) 0.0225(9)
C44 0.0410(13) 0.0528(15) 0.0474(14) 0.0269(12) 0.0089(11) 0.0083(11)
F44 0.0559(9) 0.0649(10) 0.0700(10) 0.0384(8) 0.0189(8) 0.0048(8)
C45 0.0433(13) 0.0427(14) 0.0550(15) 0.0202(11) 0.0056(11) 0.0132(11)
F45 0.0667(10) 0.0414(8) 0.0966(13) 0.0282(8) 0.0254(9) 0.0187(7)
C46 0.0392(12) 0.0439(13) 0.0432(13) 0.0162(10) 0.0111(10) 0.0140(10)
F46 0.0587(9) 0.0461(8) 0.0623(9) 0.0163(7) 0.0273(7) 0.0214(7)

loop_
_atom_type_symbol
_atom_type_description
_atom_type_scat_dispersion_real
_atom_type_scat_dispersion_imag
_atom_type_scat_source
C C 0.0181 0.0091 'International Tables Vol C Tables 4.2.6.8 and 6.1.1.4'
H H 0.0000 0.0000 'International Tables Vol C Tables 4.2.6.8 and 6.1.1.4'
B B 0.0090 0.0039 'International Tables Vol C Tables 4.2.6.8 and 6.1.1.4'
N N 0.0311 0.0180 'International Tables Vol C Tables 4.2.6.8 and 6.1.1.4'
F F 0.0727 0.0534 'International Tables Vol C Tables 4.2.6.8 and 6.1.1.4'
P P 0.2955 0.4335 'International Tables Vol C Tables 4.2.6.8 and 6.1.1.4'

loop_
_geom_angle_atom_site_label_1
_geom_angle_atom_site_label_2
_geom_angle_atom_site_label_3
_geom_angle
C21 P1 C11 103.04(11)
C21 P1 C1 98.03(11)
C11 P1 C1 110.54(12)
C3 B1 C2 104.9(2)
C3 B1 C31 110.4(2)
C2 B1 C31 110.2(2)
C3 B1 C41 104.37(19)
C2 B1 C41 117.4(2)
C31 B1 C41 109.18(19)
C2 C1 P1 110.72(18)
C1 C2 B1 112.2(2)
N4 C3 B1 174.8(3)
C3 N4 C5 175.3(3)
C7 C5 N4 108.2(3)
C7 C5 C8 115.6(4)
N4 C5 C8 107.3(2)
C7 C5 C6 112.7(5)
N4 C5 C6 107.3(3)
C8 C5 C6 105.3(4)
C12 C11 C16 117.6(2)
C12 C11 P1 125.5(2)
C16 C11 P1 116.49(19)
C13 C12 C11 119.6(3)
C13 C12 C17 117.2(3)
C11 C12 C17 123.1(3)
C14 C13 C12 122.9(3)
C15 C14 C13 117.0(3)
C15 C14 C18 121.2(3)
C13 C14 C18 121.7(3)
C14 C15 C16 122.8(3)
C15 C16 C11 119.6(3)
C15 C16 C19 117.2(2)
C11 C16 C19 123.2(2)
C26 C21 C22 118.9(2)
C26 C21 P1 116.38(18)
C22 C21 P1 124.7(2)
C23 C22 C21 118.9(3)
C23 C22 C27 116.9(2)
C21 C22 C27 124.1(2)
C24 C23 C22 122.7(3)
C25 C24 C23 117.7(3)
C25 C24 C28 120.3(3)
C23 C24 C28 122.0(3)
C24 C25 C26 122.4(3)
C25 C26 C21 119.4(3)
C25 C26 C29 117.4(2)
C21 C26 C29 123.2(2)
C36 C31 C32 113.5(2)
C36 C31 B1 119.1(2)
C32 C31 B1 127.3(2)
F32 C32 C33 116.1(2)
F32 C32 C31 120.1(2)
C33 C32 C31 123.8(3)
F33 C33 C34 120.0(3)
F33 C33 C32 120.2(3)
C34 C33 C32 119.8(3)
F34 C34 C33 120.6(3)
F34 C34 C35 120.2(3)
C33 C34 C35 119.1(3)
F35 C35 C34 119.9(3)
F35 C35 C36 120.9(3)
C34 C35 C36 119.2(3)
F36 C36 C35 116.3(2)
F36 C36 C31 119.3(2)
C35 C36 C31 124.4(3)
C42 C41 C46 114.1(2)
C42 C41 B1 125.8(2)
C46 C41 B1 120.1(2)
F42 C42 C41 120.9(2)
F42 C42 C43 115.8(2)
C41 C42 C43 123.3(2)
F43 C43 C44 119.8(2)
F43 C43 C42 120.3(2)
C44 C43 C42 119.9(2)
F44 C44 C43 120.2(2)
F44 C44 C45 120.5(2)
C43 C44 C45 119.3(2)
F45 C45 C44 119.9(2)
F45 C45 C46 121.1(2)
C44 C45 C46 119.1(2)
F46 C46 C45 116.3(2)
F46 C46 C41 119.3(2)
C45 C46 C41 124.3(2)

loop_
_geom_bond_atom_site_label_1
_geom_bond_atom_site_label_2
_geom_bond_distance
P1 C21 1.851(3)
P1 C11 1.860(3)
P1 C1 1.861(3)
B1 C3 1.622(4)
B1 C2 1.630(4)
B1 C31 1.638(4)
B1 C41 1.646(3)
C1 C2 1.541(3)
C3 N4 1.138(3)
N4 C5 1.468(3)
C5 C7 1.440(5)
C5 C8 1.491(5)
C5 C6 1.570(5)
C11 C12 1.403(4)
C11 C16 1.411(4)
C12 C13 1.393(4)
C12 C17 1.510(5)
C13 C14 1.373(5)
C14 C15 1.371(4)
C14 C18 1.521(4)
C15 C16 1.393(4)
C16 C19 1.509(4)
C21 C26 1.404(4)
C21 C22 1.411(4)
C22 C23 1.391(4)
C22 C27 1.514(4)
C23 C24 1.377(5)
C24 C25 1.377(4)
C24 C28 1.511(4)
C25 C26 1.390(4)
C26 C29 1.508(4)
C31 C36 1.383(4)
C31 C32 1.386(4)
C32 F32 1.349(3)
C32 C33 1.383(4)
C33 F33 1.346(3)
C33 C34 1.366(5)
C34 F34 1.341(3)
C34 C35 1.370(5)
C35 F35 1.341(4)
C35 C36 1.382(4)
C36 F36 1.351(3)
C41 C42 1.384(3)
C41 C46 1.385(3)
C42 F42 1.345(3)
C42 C43 1.384(4)
C43 F43 1.342(3)
C43 C44 1.371(4)
C44 F44 1.343(3)
C44 C45 1.372(4)
C45 F45 1.342(3)
C45 C46 1.380(3)
C46 F46 1.351(3)

loop_
_geom_torsion_atom_site_label_1
_geom_torsion_atom_site_label_2
_geom_torsion_atom_site_label_3
_geom_torsion_atom_site_label_4
_geom_torsion
C21 P1 C1 C2 64.8(2)
C11 P1 C1 C2 171.98(18)
P1 C1 C2 B1 -153.96(18)
C3 B1 C2 C1 -50.7(3)
C31 B1 C2 C1 68.1(3)
C41 B1 C2 C1 -166.0(2)
C2 B1 C3 N4 -29(3)
C31 B1 C3 N4 -148(3)
C41 B1 C3 N4 95(3)
B1 C3 N4 C5 145(3)
C3 N4 C5 C7 -58(3)
C3 N4 C5 C8 67(3)
C3 N4 C5 C6 -180(100)
C21 P1 C11 C12 132.8(3)
C1 P1 C11 C12 28.9(3)
C21 P1 C11 C16 -53.9(2)
C1 P1 C11 C16 -157.8(2)
C16 C11 C12 C13 7.2(4)
P1 C11 C12 C13 -179.6(2)
C16 C11 C12 C17 -169.9(3)
P1 C11 C12 C17 3.2(5)
C11 C12 C13 C14 -2.9(5)
C17 C12 C13 C14 174.4(3)
C12 C13 C14 C15 -1.8(5)
C12 C13 C14 C18 179.6(3)
C13 C14 C15 C16 1.9(5)
C18 C14 C15 C16 -179.4(3)
C14 C15 C16 C11 2.6(4)
C14 C15 C16 C19 -175.6(3)
C12 C11 C16 C15 -7.1(4)
P1 C11 C16 C15 179.1(2)
C12 C11 C16 C19 171.0(3)
P1 C11 C16 C19 -2.8(4)
C11 P1 C21 C26 133.34(19)
C1 P1 C21 C26 -113.3(2)
C11 P1 C21 C22 -48.0(2)
C1 P1 C21 C22 65.4(2)
C26 C21 C22 C23 -0.3(3)
P1 C21 C22 C23 -178.96(19)
C26 C21 C22 C27 -178.0(2)
P1 C21 C22 C27 3.3(4)
C21 C22 C23 C24 -0.1(4)
C27 C22 C23 C24 177.8(3)
C22 C23 C24 C25 0.2(5)
C22 C23 C24 C28 180.0(3)
C23 C24 C25 C26 0.1(5)
C28 C24 C25 C26 -179.7(3)
C24 C25 C26 C21 -0.4(4)
C24 C25 C26 C29 -179.8(3)
C22 C21 C26 C25 0.5(4)
P1 C21 C26 C25 179.3(2)
C22 C21 C26 C29 179.9(2)
P1 C21 C26 C29 -1.3(3)
C3 B1 C31 C36 -170.4(2)
C2 B1 C31 C36 74.2(3)
C41 B1 C31 C36 -56.2(3)
C3 B1 C31 C32 12.9(3)
C2 B1 C31 C32 -102.5(3)
C41 B1 C31 C32 127.1(3)
C36 C31 C32 F32 -178.5(2)
B1 C31 C32 F32 -1.7(4)
C36 C31 C32 C33 0.8(4)
B1 C31 C32 C33 177.7(3)
F32 C32 C33 F33 -0.1(4)
C31 C32 C33 F33 -179.4(3)
F32 C32 C33 C34 -179.9(3)
C31 C32 C33 C34 0.7(5)
F33 C33 C34 F34 -0.2(5)
C32 C33 C34 F34 179.7(3)
F33 C33 C34 C35 178.8(3)
C32 C33 C34 C35 -1.3(5)
F34 C34 C35 F35 -0.3(5)
C33 C34 C35 F35 -179.3(3)
F34 C34 C35 C36 179.4(3)
C33 C34 C35 C36 0.3(5)
F35 C35 C36 F36 1.0(4)
C34 C35 C36 F36 -178.7(3)
F35 C35 C36 C31 -179.0(2)
C34 C35 C36 C31 1.4(4)
C32 C31 C36 F36 178.2(2)
B1 C31 C36 F36 1.1(3)
C32 C31 C36 C35 -1.9(4)
B1 C31 C36 C35 -179.0(2)
C3 B1 C41 C42 -131.5(2)
C2 B1 C41 C42 -15.8(3)
C31 B1 C41 C42 110.5(3)
C3 B1 C41 C46 50.0(3)
C2 B1 C41 C46 165.7(2)
C31 B1 C41 C46 -68.0(3)
C46 C41 C42 F42 179.2(2)
B1 C41 C42 F42 0.6(4)
C46 C41 C42 C43 -0.6(3)
B1 C41 C42 C43 -179.1(2)
F42 C42 C43 F43 2.1(3)
C41 C42 C43 F43 -178.2(2)
F42 C42 C43 C44 -179.8(2)
C41 C42 C43 C44 -0.1(4)
F43 C43 C44 F44 -0.2(4)
C42 C43 C44 F44 -178.3(2)
F43 C43 C44 C45 178.5(2)
C42 C43 C44 C45 0.4(4)
F44 C44 C45 F45 -0.8(4)
C43 C44 C45 F45 -179.5(2)
F44 C44 C45 C46 178.6(2)
C43 C44 C45 C46 -0.1(4)
F45 C45 C46 F46 -0.9(3)
C44 C45 C46 F46 179.7(2)
F45 C45 C46 C41 178.8(2)
C44 C45 C46 C41 -0.6(4)
C42 C41 C46 F46 -179.4(2)
B1 C41 C46 F46 -0.7(3)
C42 C41 C46 C45 0.9(4)
B1 C41 C46 C45 179.6(2)
